data_2006786
loop_
_publ_author_name
'Val\'erie Dahaoui-Gindrey'
'Slimane Dahaoui'
'Claude Lecomte'
'Fr\'ed\'eric Barbette'
'Roger Guilard'

_publ_contact_author
;
   Prof. Claude Lecomte
  Laboratoire de Crisatallographie et Mod\'elisation des
  Mat\'eriaux Min\'eraux et Biologiques (LCM3B)
  URA CNRS no. 809
  Universit\'e Henri Poincar\'e, Nancy 1
  Facult\'e des Sciences
  BP 239
  54506 Vandoeuvre l\`es Nancy CEDEX
  France
;
_publ_section_title
;
 Disodium Hexadecahydrate Diprotonated Form of
 1,4,8,11-Tetra(2-carboxy)ethyl-1,4,8,11-tetraazacyclotetradecane
 (H~2~TETP)^2{-^} at 110 K
;
_journal_issue 12
_journal_name_full 'Acta Crystallographica Section C'
_journal_page_first 1797
_journal_page_last 1799
_journal_paper_doi 10.1107/S0108270197009694
_journal_volume 53
_journal_year 1997
_chemical_formula_iupac '2Na + , (C22 H38 N4 O8) 2- , 16 H2 O'
_chemical_formula_moiety 'C22 H38 N4 O8 2-, 2Na 1+, 16(H2 O)'
_chemical_formula_sum 'C22 H70 N4 Na2 O24'
_chemical_formula_weight 820.79
_chemical_name_common
;
1,4,8,11-(tetra-2-carboxyethyl)-1,4,8,11-tetraazacyclotetradecane
(H~2~TETP)^2-^, 2Na^+^.16H~2~O
;
_chemical_name_systematic H2TETP
_space_group_IT_number 2
_symmetry_cell_setting triclinic
_symmetry_space_group_name_Hall '-P 1'
_symmetry_space_group_name_H-M 'P -1'
_cell_angle_alpha 71.840(10)
_cell_angle_beta 74.200(10)
_cell_angle_gamma 87.290(10)
_cell_formula_units_Z 1
_cell_length_a 8.7790(10)
_cell_length_b 9.942(2)
_cell_length_c 12.385(2)
_cell_measurement_reflns_used 25
_cell_measurement_temperature 110(3)
_cell_measurement_theta_max 16.3
_cell_measurement_theta_min 7.8
_cell_volume 987.5(3)
_computing_cell_refinement 'CAD4 Software'
_computing_data_collection 'CAD4 Software (Enraf-Nonius, 1989)'
_computing_data_reduction 'DREAM (Blessing, 1987)'
_computing_molecular_graphics 'ORTEP  (Johnson, 1970)'
_computing_structure_refinement 'SHELX76   (Sheldrick, 1976)'
_computing_structure_solution 'SHELXS86 (Sheldrick, 1985)'
_diffrn_ambient_temperature 110(3)
_diffrn_measurement_device 'Enraf-Nonius CAD4'
_diffrn_measurement_method \w/2\q
_diffrn_radiation_type 'Mo K\a'
_diffrn_radiation_wavelength 0.7107
_diffrn_reflns_av_R_equivalents 0.0234
_diffrn_reflns_limit_h_max 12
_diffrn_reflns_limit_h_min -12
_diffrn_reflns_limit_k_max 13
_diffrn_reflns_limit_k_min -13
_diffrn_reflns_limit_l_max 17
_diffrn_reflns_limit_l_min 0
_diffrn_reflns_number 6238
_diffrn_reflns_theta_max 30.0
_diffrn_standards_decay_% 2
_diffrn_standards_interval_time 120
_diffrn_standards_number 3
_exptl_absorpt_coefficient_mu 0.13
_exptl_absorpt_correction_type none
_exptl_crystal_colour colourless
_exptl_crystal_density_diffrn 1.38
_exptl_crystal_density_meas ?
_exptl_crystal_description prism
_exptl_crystal_F_000 444
_exptl_crystal_size_max 0.40
_exptl_crystal_size_mid 0.34
_exptl_crystal_size_min 0.24
_refine_diff_density_max 0.490
_refine_diff_density_min -.240
_refine_ls_extinction_method none
_refine_ls_goodness_of_fit_obs 1.59
_refine_ls_hydrogen_treatment refall
_refine_ls_matrix_type full
_refine_ls_number_parameters 375
_refine_ls_number_reflns 4907
_refine_ls_R_factor_obs .030
_refine_ls_shift/esd_max 0.060
_refine_ls_structure_factor_coef F
_refine_ls_weighting_details 'w = 1/[\s^2^(F)+0.0004F^2^]'
_refine_ls_weighting_scheme calc
_refine_ls_wR_factor_obs .036
_reflns_number_observed 4907
_reflns_number_total 5706
_reflns_observed_criterion I>3\s(I)
_cod_data_source_file cf1178.cif
_cod_data_source_block H2TETP
_cod_depositor_comments
;
 Adding the _atom_site_type_symbol data item.

 Antanas Vaitkus,
 2017-01-30

The following automatic conversions were performed:

'_exptl_crystal_density_meas' value 'Not measured' was changed to '?'
- the value is perceived as not measured.

Automatic conversion script
Id: cif_fix_values 3008 2015-01-20 13:52:24Z robertas 

The following automatic conversions were performed:

'_refine_ls_weighting_scheme' value 'w = 1/[\s^2^(F)+0.0004F^2^]' was
changed to 'calc'. New tag '_refine_ls_weighting_details' was
created. The value of the new tag was set to 'w =
1/[\s^2^(F)+0.0004F^2^]'.

Automatic conversion script
Id: cif_fix_values 3143 2015-03-26 13:38:13Z robertas 
;
_cod_original_cell_volume 987.5(2)
_cod_original_formula_sum 'Na2 C22 N4 O24 H70'
_cod_database_code 2006786

loop_
_symmetry_equiv_pos_as_xyz
x,y,z
-x,-y,-z

loop_
_atom_site_aniso_label
_atom_site_aniso_U_11
_atom_site_aniso_U_22
_atom_site_aniso_U_33
_atom_site_aniso_U_12
_atom_site_aniso_U_13
_atom_site_aniso_U_23
Na .0141(2) .0113(2) .0123(2) .00090(10) -.00280(10) -.00230(10)
N1 .0096(3) .0076(3) .0096(3) .0005(2) -.0009(2) -.0027(3)
N2 .0096(3) .0061(3) .0098(3) .0003(2) -.0011(2) -.0016(2)
C1 .0120(3) .0141(4) .0097(3) -.0003(3) -.0023(3) -.0034(3)
C2 .0115(3) .0101(4) .0096(3) -.0007(3) -.0026(3) -.0009(3)
C3 .0088(3) .0097(3) .0134(4) .0013(3) -.0034(3) -.0043(3)
C4 .0119(3) .0084(3) .0130(4) .0018(3) -.0038(3) -.0032(3)
C5 .0115(3) .0071(3) .0112(3) .0009(3) -.0023(3) -.0034(3)
C6 .0107(3) .0075(3) .0122(4) .0011(3) .0000(3) -.0029(3)
C7 .0113(4) .0083(4) .0181(4) .0009(3) .0028(3) -.0018(3)
C8 .0109(3) .0110(4) .0110(4) .0015(3) -.0036(3) -.0048(3)
O1 .0138(3) .0086(3) .0165(3) .0018(2) -.0040(2) -.0034(2)
O2 .0109(3) .0125(3) .0177(3) -.0008(2) .0014(2) -.0050(3)
C9 .0133(3) .0076(3) .0123(4) -.0005(3) -.0033(3) -.0029(3)
C10 .0110(3) .0095(4) .0132(4) -.0003(3) -.0025(3) -.0005(3)
C11 .0122(3) .0071(3) .0121(4) .0018(3) -.0020(3) -.0029(3)
O3 .0113(3) .0120(3) .0133(3) -.0005(2) -.0015(2) .0000(2)
O4 .0140(3) .0148(3) .0110(3) .0009(2) -.0019(2) .0007(2)
OW1 .0174(3) .0168(3) .0164(3) .0004(3) -.0036(3) -.0051(3)
OW2 .0125(3) .0154(3) .0129(3) -.0008(2) -.0011(2) -.0049(3)
OW3 .0147(3) .0195(4) .0185(3) .0029(3) -.0019(3) -.0013(3)
OW4 .0165(3) .0160(3) .0166(3) -.0013(2) -.0031(3) -.0040(3)
OW5 .0244(4) .0132(3) .0263(4) .0014(3) -.0146(3) -.0016(3)
OW6 .0215(3) .0198(3) .0156(3) -.0009(3) -.0053(3) -.0025(3)
OW7 .0228(4) .0289(4) .0257(4) .0093(3) -.0118(3) -.0146(3)
OW8 .0184(3) .0111(3) .0321(4) .0005(3) .0053(3) -.0041(3)

loop_
_atom_site_label
_atom_site_type_symbol
_atom_site_fract_x
_atom_site_fract_y
_atom_site_fract_z
_atom_site_U_iso_or_equiv
_atom_site_thermal_displace_type
N1 N -.31490(10) .35750(10) .35500(10) .0092(3) Uani
N2 N -.64680(10) .36030(10) .42280(10) .0090(3) Uani
C1 C -.39900(10) .39110(10) .26000(10) .0122(3) Uani
C2 C -.56600(10) .44000(10) .30040(10) .0109(3) Uani
C3 C -.79310(10) .43020(10) .46280(10) .0104(3) Uani
C4 C -.76600(10) .55880(10) .49830(10) .0110(3) Uani
C5 C -.71040(10) .51550(10) .60970(10) .0100(3) Uani
C6 C -.16640(10) .27970(10) .32250(10) .0109(3) Uani
C7 C -.03560(10) .37240(10) .22360(10) .0146(3) Uani
C8 C .10420(10) .28800(10) .18060(10) .0106(3) Uani
O1 O .09530(10) .15530(10) .21900(10) .0132(3) Uani
O2 O .22290(10) .36000(10) .10450(10) .0147(3) Uani
C9 C -.68490(10) .21250(10) .43510(10) .0111(3) Uani
C10 C -.71860(10) .11650(10) .56220(10) .0122(3) Uani
C11 C -.57540(10) .08210(10) .61120(10) .0108(3) Uani
O3 O -.43990(10) .13210(10) .54820(10) .0136(3) Uani
O4 O -.60160(10) .00110(10) .71700(10) .0147(3) Uani
Na Na .04109(4) .83527(4) .07687(3) .01300(10) Uani
OW1 O .19150(10) .29330(10) -.09610(10) .0171(3) Uani
OW2 O -.09950(10) .03060(10) .12770(10) .0139(3) Uani
OW3 O .49930(10) .20600(10) .09750(10) .0193(3) Uani
OW4 O .26830(10) -.02480(10) .07380(10) .0168(3) Uani
OW5 O .16260(10) -.10090(10) .37840(10) .0208(3) Uani
OW6 O .07570(10) .71490(10) .27200(10) .0195(3) Uani
OW7 O .47230(10) .15820(10) -.15370(10) .0236(3) Uani
OW8 O .22770(10) .65500(10) .06000(10) .0237(3) Uani
HN1 H -.383(2) .2920(10) .4190(10) .018(3) Uiso
H11 H -.332(2) .466(2) .1860(10) .025(4) Uiso
H12 H -.4000(10) .3050(10) .2390(10) .013(3) Uiso
H21 H -.5610(10) .5370(10) .2940(10) .011(3) Uiso
H22 H -.624(2) .4320(10) .2450(10) .020(3) Uiso
H31 H -.8480(10) .4610(10) .4010(10) .013(3) Uiso
H32 H -.8620(10) .3610(10) .5300(10) .013(3) Uiso
H41 H -.686(2) .6240(10) .4370(10) .019(3) Uiso
H42 H -.863(2) .6110(10) .5110(10) .020(3) Uiso
H51 H -.6120(10) .4700(10) .6000(10) .013(3) Uiso
H52 H -.7850(10) .4510(10) .6760(10) .015(3) Uiso
H61 H -.1350(10) .2400(10) .3920(10) .013(3) Uiso
H62 H -.1950(10) .2000(10) .3020(10) .010(3) Uiso
H71 H .005(2) .441(2) .248(2) .037(4) Uiso
H72 H -.072(2) .420(2) .157(2) .033(4) Uiso
H91 H -.595(2) .1770(10) .3880(10) .015(3) Uiso
H92 H -.782(2) .210(2) .4030(10) .020(4) Uiso
H101 H -.7980(10) .1560(10) .6170(10) .014(3) Uiso
H102 H -.760(2) .023(2) .5660(10) .019(3) Uiso
H1W1 H .202(2) .317(2) -.040(2) .033(4) Uiso
H2W1 H .286(2) .263(2) -.118(2) .046(5) Uiso
H1W2 H -.048(2) .066(2) .1570(10) .028(4) Uiso
H2W2 H -.193(2) .023(2) .172(2) .038(4) Uiso
H1W3 H .407(2) .238(2) .111(2) .042(5) Uiso
H2W3 H .504(2) .154(2) .158(2) .047(5) Uiso
H1W4 H .233(2) .031(2) .121(2) .030(4) Uiso
H2W4 H .329(2) .032(2) .004(2) .034(4) Uiso
H1W5 H .251(2) -.101(2) .390(2) .039(4) Uiso
H2W5 H .140(2) -.022(2) .347(2) .039(4) Uiso
H1W6 H .114(2) .768(2) .300(2) .038(4) Uiso
H2W6 H .153(2) .691(2) .228(2) .047(5) Uiso
H1W7 H .473(2) .115(2) -.208(2) .046(5) Uiso
H2W7 H .555(2) .140(2) -.1330(10) .028(4) Uiso
H1W8 H .230(2) .568(2) .067(2) .038(4) Uiso
H2W8 H .315(3) .687(2) .012(2) .052(5) Uiso

loop_
_atom_type_symbol
_atom_type_scat_dispersion_real
_atom_type_scat_dispersion_imag
_atom_type_scat_source
C .0033 .0016 International_Tables_Vol_C_Table_4.2.6.8
N .0061 .0033 International_Tables_Vol_C_Table_4.2.6.8
O .0106 .0060 International_Tables_Vol_C_Table_4.2.6.8
Na .0362 .0249 International_Tables_Vol_C_Table_4.2.6.8

loop_
_geom_angle_atom_site_label_1
_geom_angle_atom_site_label_2
_geom_angle_atom_site_label_3
_geom_angle_site_symmetry_1
_geom_angle_site_symmetry_3
_geom_angle
C1 N1 C5 . 2_466 112.82(7)
C1 N1 C6 . . 110.64(7)
C5 N1 C6 2_466 . 114.10(7)
C2 N2 C3 . . 109.45(6)
C2 N2 C9 . . 111.62(7)
C3 N2 C9 . . 109.69(6)
N1 C1 C2 . . 112.10(7)
N2 C2 C1 . . 112.58(7)
N2 C3 C4 . . 113.75(7)
C3 C4 C5 . . 111.16(7)
N1 C5 C4 2_466 . 111.04(7)
N1 C6 C7 . . 113.48(7)
C6 C7 C8 . . 112.64(7)
C7 C8 O1 . . 119.81(7)
C7 C8 O2 . . 115.95(7)
O1 C8 O2 . . 124.23(8)
N2 C9 C10 . . 112.45(9)
C9 C10 C11 . . 115.63(7)
C10 C11 O3 . . 120.41(7)
C10 C11 O4 . . 116.33(7)
O3 C11 O4 . . 123.26(9)

loop_
_geom_bond_atom_site_label_1
_geom_bond_atom_site_label_2
_geom_bond_site_symmetry_1
_geom_bond_site_symmetry_2
_geom_bond_distance
_geom_bond_publ_flag
N1 C1 . . 1.4980(10) yes
N1 C5 . 2_466 1.5020(10) yes
N1 C6 . . 1.5080(10) yes
N2 C2 . . 1.4653(9) yes
N2 C3 . . 1.4700(10) yes
N2 C9 . . 1.4740(10) yes
C1 C2 . . 1.5230(10) ?
C3 C4 . . 1.5240(10) ?
C4 C5 . . 1.5190(10) ?
C6 C7 . . 1.5160(10) ?
C7 C8 . . 1.5220(10) ?
C8 O1 . . 1.2540(10) yes
C8 O2 . . 1.2653(9) yes
C9 C10 . . 1.5200(10) ?
C10 C11 . . 1.5200(10) ?
C11 O3 . . 1.2570(9) yes
C11 O4 . . 1.2700(10) yes

loop_
_geom_contact_atom_site_label_1
_geom_contact_atom_site_label_2
_geom_contact_distance
_geom_contact_site_symmetry_2
_geom_contact_publ_flag
Na OW1 2.3778(9) 2_565 yes
Na OW8 2.3891(9) . yes
Na OW2 2.3899(7) 2_565 yes
Na OW2 2.4094(8) 1_565 yes
Na OW6 2.4341(9) . yes
Na OW4 2.4706(9) 1_565 yes

loop_
_geom_hbond_atom_site_label_D
_geom_hbond_atom_site_label_H
_geom_hbond_atom_site_label_A
_geom_hbond_site_symmetry_D
_geom_hbond_site_symmetry_H
_geom_hbond_distance_DH
_geom_hbond_distance_HA
_geom_hbond_distance_DA
_geom_hbond_angle_DHA
_geom_hbond_publ_flag
N1 HN1 O3 . . 0.930(10) 1.840(10) 2.7222(8) 157.0(10) yes
N1 HN1 N2 . . 0.930(10) 2.380(10) 2.8060(10) 108.0(10) yes
OW2 H1W2 O1 . . .81(2) 2.00(2) 2.8040(10) 175.0(10) yes
OW5 H2W5 O1 . . .80(2) 2.07(2) 2.8450(10) 161(2) yes
OW4 H1W4 O1 . . .91(2) 2.11(2) 3.0010(10) 165(2) yes
OW3 H1W3 O2 . . .85(2) 1.98(2) 2.8028(9) 163.0(10) yes
OW8 H1W8 O2 . . .84(2) 1.97(2) 2.8110(10) 173(2) yes
OW1 H1W1 O2 . . .83(2) 2.02(2) 2.8460(10) 176.0(10) yes
OW5 H1W5 O3 2_556 2_556 .83(2) 1.98(2) 2.7950(10) 167.0(10) yes
OW2 H2W2 O4 2_456 2_456 .84(2) 1.92(2) 2.7634(9) 175(2) yes
OW7 H1W7 O4 1_456 1_456 .91(2) 1.90(2) 2.7650(10) 159.0(10) yes
OW3 H2W3 O4 2_556 2_556 .78(2) 2.14(2) 2.8860(10) 158(2) yes
OW1 H2W1 OW7 . . .87(2) 1.92(2) 2.7780(10) 168(2) yes
OW8 H2W8 OW3 2_665 2_665 .83(2) 1.92(2) 2.7468(9) 169(2) yes
OW7 H2W7 OW4 2_655 2_655 .83(2) 2.04(2) 2.8370(10) 160(2) yes
OW4 H2W4 OW7 . . .910(10) 2.060(10) 2.9703(9) 179(2) yes
OW6 H1W6 OW5 1_545 1_545 .84(2) 1.98(2) 2.8030(10) 170(2) yes
OW6 H2W6 OW8 . . .82(2) 2.14(2) 2.8320(10) 142(2) yes

loop_
_geom_torsion_atom_site_label_1
_geom_torsion_atom_site_label_2
_geom_torsion_atom_site_label_3
_geom_torsion_atom_site_label_4
_geom_torsion_site_symmetry_1
_geom_torsion_site_symmetry_2
_geom_torsion_site_symmetry_3
_geom_torsion_site_symmetry_4
_geom_torsion
_geom_torsion_publ_flag
N1 C1 C2 N2 . . . . -39.30(10) yes
C1 C2 N2 C3 . . . . 169.17(8) yes
C2 N2 C3 C4 . . . . -79.20(10) yes
N2 C3 C4 C5 . . . . -68.17(8) yes
C3 C4 C5 N1 . . . 2_466 -179.53(6) yes
C4 C5 N1 C1 . . 2_466 2_466 -168.91(6) yes
C5 N1 C1 C2 . 2_466 2_466 2_466 63.34(8) yes
C2 C1 N1 C6 . . . . 167.46(7) yes
C1 N1 C6 C7 . . . . 71.50(10) yes
C4 C5 N1 C6 2_466 2_466 . . -63.70(8) yes
C5 N1 C6 C7 2_466 . . . -57.00(10) yes
N1 C6 C7 C8 . . . . -172.01(9) yes
C6 C7 C8 O1 . . . . 6.90(10) yes
C6 C7 C8 O2 . . . . -174.69(9) yes
C1 C2 N2 C9 . . . . -69.20(10) yes
C2 N2 C9 C10 . . . . 161.47(7) yes
C4 C3 N2 C9 . . . . 157.98(7) yes
C3 N2 C9 C10 . . . . -77.05(9) yes
N2 C9 C10 C11 . . . . -72.10(10) yes
C9 C10 C11 O3 . . . . .10(10) yes
C9 C10 C11 O4 . . . . -179.42(9) yes
